data_7717925
loop_
_publ_author_name
'Kosaka, Wataru'
'Watanabe, Yudai'
'Kitayama, Taku'
'Itoh, Chisa'
'Miyasaka, Hitoshi'

_publ_section_title
;
 Introduction of substituents for tuning the redox properties of
 benzoate-bridged paddlewheel diruthenium(II,II) complexes: what does the
 OH group bring?
;
_journal_issue 5
_journal_name_full 'Dalton transactions (Cambridge, England : 2003)'
_journal_page_first 1838
_journal_page_last 1849
_journal_paper_doi 10.1039/d4dt03020f
_journal_volume 54
_journal_year 2025
_chemical_formula_moiety 'C36 H32 Cl4 O14 Ru2, 1.4[[C4H8O]]'
_chemical_formula_sum 'C41.6 H43.2 Cl4 O15.4 Ru2'
_chemical_formula_weight 1133.50
_space_group_crystal_system monoclinic
_space_group_IT_number 12
_space_group_name_Hall '-C 2y'
_space_group_name_H-M_alt 'C 1 2/m 1'
_atom_sites_solution_hydrogens geom
_atom_sites_solution_primary dual
_audit_creation_date 2024-11-26
_audit_creation_method
;
Olex2 1.5
(compiled 2023.08.24 svn.re1ec1418 for OlexSys, GUI svn.r6817)
;
_audit_update_record
;
2024-12-03 deposited with the CCDC.	2024-12-11 downloaded from the CCDC.
;
_cell_angle_alpha 90
_cell_angle_beta 109.540(5)
_cell_angle_gamma 90
_cell_formula_units_Z 2
_cell_length_a 13.1252(6)
_cell_length_b 21.4303(8)
_cell_length_c 9.2625(5)
_cell_measurement_reflns_used 6099
_cell_measurement_temperature 102
_cell_measurement_theta_max 28.4670
_cell_measurement_theta_min 1.8960
_cell_volume 2455.3(2)
_computing_cell_refinement 'CrysAlisPro 1.171.41.93a (Rigaku OD, 2020)'
_computing_data_collection 'CrysAlisPro 1.171.41.93a (Rigaku OD, 2020)'
_computing_data_reduction 'CrysAlisPro 1.171.41.93a (Rigaku OD, 2020)'
_computing_molecular_graphics 'Olex2 1.5 (Dolomanov et al., 2009)'
_computing_publication_material 'Olex2 1.5 (Dolomanov et al., 2009)'
_computing_structure_refinement 'SHELXL 2018/3 (Sheldrick, 2015)'
_computing_structure_solution 'SHELXT 2018/2 (Sheldrick, 2018)'
_diffrn_ambient_temperature 102
_diffrn_detector 'Rigaku HyPix-6000 area detector'
_diffrn_detector_area_resol_mean 10.0
_diffrn_detector_type 'HPC area detector'
_diffrn_measured_fraction_theta_full 0.996
_diffrn_measured_fraction_theta_max 0.833
_diffrn_measurement_details
;
List of Runs (angles in degrees, time in seconds):

  # Type    Start    End  Width  t~exp~   \w     \q     \k     \f   Frames
#--------------------------------------------------------------------------
  1  \w   -101.00 -49.00   0.50    5.65    --  -14.06 164.00 -68.00  104
  2  \w    -72.00 -45.00   0.50    5.65    --  -14.06 116.00 143.00   54
  3  \w     19.00  44.00   0.50    5.65    --   14.53-116.00  55.00   50
  4  \w     42.00  67.00   0.50    5.65    --   14.53-164.00 -92.00   50
  5  \w   -105.00 -48.00   0.50    5.65    --  -14.06-179.00-150.00  114
  6  \w     26.00  62.00   0.50    5.65    --  -14.06  57.00-180.00   72
  7  \w    -43.00 -18.00   0.50    5.65    --  -14.06  57.00-180.00   50
  8  \w     45.00  95.00   0.50    5.65    --   14.53 179.00  60.00  100
  9  \w    -48.00  42.00   0.50    5.65    --   14.53 -57.00-150.00  180
;
_diffrn_measurement_device 'four-circle diffractometer'
_diffrn_measurement_device_type 'Rigaku XtaLAB Synergy-Custom'
_diffrn_measurement_method '\w scans'
_diffrn_orient_matrix_type 'CrysAlisPro convention (1999,Acta A55,543-557)'
_diffrn_orient_matrix_UB_11 -0.0396284000
_diffrn_orient_matrix_UB_12 0.0056000000
_diffrn_orient_matrix_UB_13 -0.0726603000
_diffrn_orient_matrix_UB_21 -0.0130176000
_diffrn_orient_matrix_UB_22 -0.0322258000
_diffrn_orient_matrix_UB_23 -0.0068723000
_diffrn_orient_matrix_UB_31 -0.0393209000
_diffrn_orient_matrix_UB_32 0.0050689000
_diffrn_orient_matrix_UB_33 0.0358067000
_diffrn_radiation_monochromator 'multi-layer mirror optics'
_diffrn_radiation_probe x-ray
_diffrn_radiation_type 'Mo K\a'
_diffrn_radiation_wavelength 0.71073
_diffrn_reflns_av_R_equivalents 0.0271
_diffrn_reflns_av_unetI/netI 0.0338
_diffrn_reflns_Laue_measured_fraction_full 0.996
_diffrn_reflns_Laue_measured_fraction_max 0.833
_diffrn_reflns_limit_h_max 14
_diffrn_reflns_limit_h_min -16
_diffrn_reflns_limit_k_max 28
_diffrn_reflns_limit_k_min -24
_diffrn_reflns_limit_l_max 12
_diffrn_reflns_limit_l_min -8
_diffrn_reflns_number 9160
_diffrn_reflns_point_group_measured_fraction_full 0.996
_diffrn_reflns_point_group_measured_fraction_max 0.833
_diffrn_reflns_theta_full 25.242
_diffrn_reflns_theta_max 28.650
_diffrn_reflns_theta_min 1.901
_diffrn_source 'rotating anode X-ray generator'
_diffrn_source_type micromax007
_exptl_absorpt_coefficient_mu 0.896
_exptl_absorpt_correction_T_max 1.00000
_exptl_absorpt_correction_T_min 0.91189
_exptl_absorpt_correction_type multi-scan
_exptl_absorpt_process_details
;
CrysAlisPro 1.171.41.93a (Rigaku Oxford Diffraction, 2020)
Empirical absorption correction using spherical harmonics,
implemented in SCALE3 ABSPACK scaling algorithm.
;
_exptl_crystal_colour 'dark brown'
_exptl_crystal_colour_modifier dark
_exptl_crystal_colour_primary brown
_exptl_crystal_density_diffrn 1.533
_exptl_crystal_description block
_exptl_crystal_F_000 1144
_exptl_crystal_size_max 0.259
_exptl_crystal_size_mid 0.209
_exptl_crystal_size_min 0.086
_refine_diff_density_max 1.593
_refine_diff_density_min -0.772
_refine_diff_density_rms 0.185
_refine_ls_extinction_method none
_refine_ls_goodness_of_fit_ref 1.099
_refine_ls_hydrogen_treatment constr
_refine_ls_matrix_type full
_refine_ls_number_parameters 157
_refine_ls_number_reflns 2702
_refine_ls_number_restraints 0
_refine_ls_restrained_S_all 1.099
_refine_ls_R_factor_all 0.0681
_refine_ls_R_factor_gt 0.0601
_refine_ls_shift/su_max 0.000
_refine_ls_shift/su_mean 0.000
_refine_ls_structure_factor_coef Fsqd
_refine_ls_weighting_details 'w=1/[\s^2^(Fo^2^)+(0.1426P)^2^+13.5264P] where P=(Fo^2^+2Fc^2^)/3'
_refine_ls_weighting_scheme calc
_refine_ls_wR_factor_gt 0.2040
_refine_ls_wR_factor_ref 0.2144
_reflns_Friedel_coverage 0.000
_reflns_number_gt 2308
_reflns_number_total 2702
_reflns_threshold_expression 'I > 2\s(I)'
_cod_data_source_file d4dt03020f2.cif
_cod_data_source_block 231026_ru2(2-oh-4-cl)4_autored
_cod_original_formula_sum 'C41.60 H43.20 Cl4 O15.40 Ru2'
_cod_database_code 7717925
_shelx_shelxl_version_number 2018/3
_chemical_oxdiff_formula 'Ru C H O Cl'
_shelx_space_group_comment
;
The symmetry employed for this shelxl refinement is uniquely defined
by the following loop, which should always be used as a source of
symmetry information in preference to the above space-group names.
They are only intended as comments.
;
_shelx_estimated_absorpt_t_max 0.927
_shelx_estimated_absorpt_t_min 0.801
_reflns_odcompleteness_completeness 99.87
_reflns_odcompleteness_iscentric 1
_reflns_odcompleteness_theta 25.07
_olex2_refinement_description
;
1. Fixed Uiso
 At 1.2 times of:
  All C(H) groups, All C(H,H) groups
 At 1.5 times of:
  All O(H) groups
2. Others
 Sof(H3)=Sof(O3B)=Sof(H3B)=1-FVAR(1)
 Sof(H7)=Sof(O3A)=Sof(H3A)=FVAR(1)
 Fixed Sof: H9A(0.5) H9B(0.5) C8(0.5) H8A(0.5) H8B(0.5) C10(0.5) H10A(0.5)
 H10B(0.5) C11(0.5) H11A(0.5) H11B(0.5)
3.a Secondary CH2 refined with riding coordinates:
 C9(H9A,H9B), C8(H8A,H8B), C10(H10A,H10B), C11(H11A,H11B)
3.b Aromatic/amide H refined with riding coordinates:
 C3(H3), C4(H4), C6(H6), C7(H7)
3.c Idealised tetrahedral OH refined as rotating group:
 O3A(H3A), O3B(H3B)
;
_smtbx_masks_void_probe_radius 1.2
_smtbx_masks_void_truncation_radius 1.2
_olex2_submission_special_instructions 'No special instructions were received'
_oxdiff_exptl_absorpt_empirical_details
;
Empirical correction (ABSPACK) includes:
- Absorption correction using spherical harmonics
- Frame scaling
;
_oxdiff_exptl_absorpt_empirical_full_max 2.498
_oxdiff_exptl_absorpt_empirical_full_min 0.576

loop_
_space_group_symop_operation_xyz
'x, y, z'
'-x, y, -z'
'x+1/2, y+1/2, z'
'-x+1/2, y+1/2, -z'
'-x, -y, -z'
'x, -y, z'
'-x+1/2, -y+1/2, -z'
'x+1/2, -y+1/2, z'

loop_
_atom_site_label
_atom_site_type_symbol
_atom_site_fract_x
_atom_site_fract_y
_atom_site_fract_z
_atom_site_U_iso_or_equiv
_atom_site_adp_type
_atom_site_occupancy
_atom_site_site_symmetry_order
_atom_site_calc_flag
_atom_site_refinement_flags_posn
_atom_site_refinement_flags_adp
_atom_site_refinement_flags_occupancy
_atom_site_disorder_assembly
_atom_site_disorder_group
Ru1 Ru 0.44134(5) 0.500000 0.37798(6) 0.0251(3) Uani 1 2 d S T P B .
Cl1 Cl 0.88443(16) 0.78636(8) 0.2671(2) 0.0586(5) Uani 1 1 d . . . . .
O1 O 0.5331(3) 0.56896(18) 0.3234(4) 0.0294(8) Uani 1 1 d . . . . .
O2 O 0.6494(3) 0.56761(18) 0.5636(4) 0.0298(8) Uani 1 1 d . . . . .
O4 O 0.3233(5) 0.500000 0.1285(7) 0.0349(12) Uani 1 2 d S T P . .
C1 C 0.6178(4) 0.5888(2) 0.4266(6) 0.0296(11) Uani 1 1 d . . . . .
C2 C 0.6833(5) 0.6374(3) 0.3874(7) 0.0308(12) Uani 1 1 d . . . . .
C3 C 0.6498(5) 0.6641(3) 0.2404(7) 0.0375(13) Uani 1 1 d . . . . .
H3 H 0.583766 0.651005 0.166300 0.045 Uiso 0.408(13) 1 calc R U P A 2
C4 C 0.7114(6) 0.7090(3) 0.2026(8) 0.0424(14) Uani 1 1 d . . . . .
H4 H 0.688892 0.726575 0.102740 0.051 Uiso 1 1 calc R U . . .
C5 C 0.8075(6) 0.7282(3) 0.3130(8) 0.0441(15) Uani 1 1 d . . . . .
C6 C 0.8429(5) 0.7035(3) 0.4591(8) 0.0432(15) Uani 1 1 d . . . . .
H6 H 0.908331 0.717358 0.533184 0.052 Uiso 1 1 calc R U . . .
C7 C 0.7800(5) 0.6577(3) 0.4947(8) 0.0396(14) Uani 1 1 d . . . . .
H7 H 0.803444 0.639788 0.594303 0.048 Uiso 0.592(13) 1 calc R U P A 1
C9 C 0.2915(11) 0.500000 -0.1360(13) 0.070(3) Uani 1 2 d S T P . .
H9A H 0.255750 0.528719 -0.221655 0.084 Uiso 0.5 1 calc R U P B .
H9B H 0.345616 0.474912 -0.163575 0.084 Uiso 0.5 1 calc R U P . .
O3A O 0.5600(6) 0.6484(4) 0.1277(8) 0.047(3) Uani 0.592(13) 1 d . . P A 1
H3A H 0.528267 0.619732 0.157602 0.070 Uiso 0.592(13) 1 calc R U P A 1
O3B O 0.8197(8) 0.6363(5) 0.6386(11) 0.038(3) Uani 0.408(13) 1 d . . P A 2
H3B H 0.774130 0.612622 0.656022 0.057 Uiso 0.408(13) 1 calc R U P A 2
C8 C 0.3464(13) 0.5371(6) 0.0122(16) 0.052(3) Uani 0.5 1 d . . P B -1
H8A H 0.425229 0.540616 0.033150 0.063 Uiso 0.5 1 calc R U P B -1
H8B H 0.315137 0.579457 0.006009 0.063 Uiso 0.5 1 calc R U P B -1
C10 C 0.2122(13) 0.4595(7) -0.1054(16) 0.051(3) Uani 0.5 1 d . . P B -1
H10A H 0.199678 0.421257 -0.168796 0.061 Uiso 0.5 1 calc R U P B -1
H10B H 0.142537 0.481355 -0.123477 0.061 Uiso 0.5 1 calc R U P B -1
C11 C 0.2666(15) 0.4449(8) 0.0618(17) 0.067(5) Uani 0.5 1 d . . P B -1
H11A H 0.212259 0.433997 0.110381 0.081 Uiso 0.5 1 calc R U P B -1
H11B H 0.317224 0.409498 0.074595 0.081 Uiso 0.5 1 calc R U P B -1

loop_
_atom_site_aniso_label
_atom_site_aniso_U_11
_atom_site_aniso_U_22
_atom_site_aniso_U_33
_atom_site_aniso_U_23
_atom_site_aniso_U_13
_atom_site_aniso_U_12
Ru1 0.0322(4) 0.0180(4) 0.0302(4) 0.000 0.0175(3) 0.000
Cl1 0.0667(11) 0.0418(10) 0.0841(13) 0.0108(8) 0.0475(10) -0.0118(8)
O1 0.036(2) 0.0240(19) 0.0328(19) 0.0034(15) 0.0180(17) 0.0000(15)
O2 0.0357(19) 0.0253(19) 0.0334(19) 0.0015(15) 0.0181(16) -0.0014(15)
O4 0.045(3) 0.025(3) 0.036(3) 0.000 0.015(3) 0.000
C1 0.039(3) 0.022(2) 0.037(3) 0.001(2) 0.024(2) 0.006(2)
C2 0.034(3) 0.023(3) 0.042(3) -0.001(2) 0.022(2) -0.001(2)
C3 0.046(3) 0.031(3) 0.043(3) -0.001(2) 0.026(3) -0.005(3)
C4 0.059(4) 0.032(3) 0.048(3) 0.008(3) 0.033(3) 0.004(3)
C5 0.055(4) 0.028(3) 0.066(4) 0.001(3) 0.041(3) -0.007(3)
C6 0.044(3) 0.032(3) 0.062(4) -0.004(3) 0.029(3) -0.010(3)
C7 0.047(3) 0.032(3) 0.048(3) -0.001(3) 0.027(3) -0.008(3)
C9 0.081(8) 0.086(9) 0.045(6) 0.000 0.026(6) 0.000
O3A 0.059(6) 0.038(5) 0.048(5) 0.007(3) 0.024(4) -0.006(3)
O3B 0.037(6) 0.043(6) 0.033(5) -0.002(4) 0.010(4) -0.021(5)
C8 0.061(8) 0.038(7) 0.056(8) 0.008(6) 0.017(7) -0.016(7)
C10 0.060(8) 0.043(7) 0.048(7) -0.004(6) 0.016(7) -0.018(6)
C11 0.084(11) 0.053(9) 0.049(8) 0.011(7) 0.002(8) -0.046(9)

loop_
_atom_type_symbol
_atom_type_description
_atom_type_scat_dispersion_real
_atom_type_scat_dispersion_imag
_atom_type_scat_source
C C 0.0033 0.0016 'International Tables Vol C Tables 4.2.6.8 and 6.1.1.4'
H H 0.0000 0.0000 'International Tables Vol C Tables 4.2.6.8 and 6.1.1.4'
Cl Cl 0.1484 0.1585 'International Tables Vol C Tables 4.2.6.8 and 6.1.1.4'
O O 0.0106 0.0060 'International Tables Vol C Tables 4.2.6.8 and 6.1.1.4'
Ru Ru -1.2594 0.8363 'International Tables Vol C Tables 4.2.6.8 and 6.1.1.4'

loop_
_geom_angle_atom_site_label_1
_geom_angle_atom_site_label_2
_geom_angle_atom_site_label_3
_geom_angle
_geom_angle_site_symmetry_1
_geom_angle_site_symmetry_3
_geom_angle_publ_flag
Ru1 Ru1 O4 179.41(15) 5_666 . ?
O1 Ru1 Ru1 89.26(11) 6_565 5_666 ?
O1 Ru1 Ru1 89.26(11) . 5_666 ?
O1 Ru1 O1 91.0(2) . 6_565 ?
O1 Ru1 O4 90.33(15) 6_565 . ?
O1 Ru1 O4 90.33(15) . . ?
O2 Ru1 Ru1 89.88(11) 2_656 5_666 ?
O2 Ru1 Ru1 89.88(11) 5_666 5_666 ?
O2 Ru1 O1 89.81(16) 5_666 6_565 ?
O2 Ru1 O1 178.84(13) 5_666 . ?
O2 Ru1 O1 178.84(13) 2_656 6_565 ?
O2 Ru1 O1 89.81(16) 2_656 . ?
O2 Ru1 O2 89.4(2) 5_666 2_656 ?
O2 Ru1 O4 90.55(15) 2_656 . ?
O2 Ru1 O4 90.55(15) 5_666 . ?
C1 O1 Ru1 119.2(3) . . ?
C1 O2 Ru1 119.1(4) . 5_666 ?
C8 O4 Ru1 120.4(7) . . ?
C11 O4 Ru1 120.9(6) . . ?
C11 O4 C8 110.0(9) . . ?
O1 C1 O2 122.6(5) . . ?
O1 C1 C2 119.1(5) . . ?
O2 C1 C2 118.3(5) . . ?
C3 C2 C1 120.5(5) . . ?
C7 C2 C1 120.8(5) . . ?
C7 C2 C3 118.7(5) . . ?
C2 C3 H3 119.6 . . ?
C4 C3 C2 120.7(6) . . ?
C4 C3 H3 119.6 . . ?
O3A C3 C2 124.5(6) . . ?
O3A C3 C4 114.8(6) . . ?
C3 C4 H4 120.5 . . ?
C3 C4 C5 119.0(6) . . ?
C5 C4 H4 120.5 . . ?
C4 C5 Cl1 119.2(5) . . ?
C6 C5 Cl1 118.8(5) . . ?
C6 C5 C4 122.0(6) . . ?
C5 C6 H6 120.9 . . ?
C5 C6 C7 118.1(6) . . ?
C7 C6 H6 120.9 . . ?
C2 C7 H7 119.3 . . ?
C6 C7 C2 121.4(6) . . ?
C6 C7 H7 119.3 . . ?
O3B C7 C2 124.2(6) . . ?
O3B C7 C6 114.4(7) . . ?
H9A C9 H9A 76.9 . 6_565 ?
H9A C9 H9B 108.6 . . ?
H9A C9 H9B 108.6 6_565 6_565 ?
H9A C9 H9B 69.1 . 6_565 ?
H9B C9 H9A 69.1 . 6_565 ?
H9B C9 H9B 65.8 . 6_565 ?
C8 C9 H9A 110.4 . . ?
C8 C9 H9A 172.0(6) . 6_565 ?
C8 C9 H9B 110.4 . . ?
C8 C9 H9B 77.8(7) . 6_565 ?
C10 C9 H9A 66.9(7) . 6_565 ?
C10 C9 H9A 110.4 . . ?
C10 C9 H9B 175.2(7) . 6_565 ?
C10 C9 H9B 110.4 . . ?
C10 C9 C8 106.6(10) . . ?
C3 O3A H3A 109.5 . . ?
C7 O3B H3B 109.5 . . ?
O4 C8 C9 103.1(9) . . ?
O4 C8 H8A 111.1 . . ?
O4 C8 H8B 111.1 . . ?
C9 C8 H8A 111.1 . . ?
C9 C8 H8B 111.1 . . ?
H8A C8 H8B 109.1 . . ?
C9 C10 H9A 40.5(5) . 6_565 ?
C9 C10 H10A 111.5 . . ?
C9 C10 H10B 111.5 . . ?
C9 C10 C11 101.6(11) . . ?
H10A C10 H9A 73.9 . 6_565 ?
H10A C10 H10B 109.3 . . ?
H10B C10 H9A 112.1 . 6_565 ?
C11 C10 H9A 130.8(14) . 6_565 ?
C11 C10 H10A 111.5 . . ?
C11 C10 H10B 111.5 . . ?
O4 C11 C10 105.9(10) . . ?
O4 C11 H11A 110.6 . . ?
O4 C11 H11B 110.6 . . ?
C10 C11 H11A 110.6 . . ?
C10 C11 H11B 110.6 . . ?
H11A C11 H11B 108.7 . . ?

loop_
_geom_bond_atom_site_label_1
_geom_bond_atom_site_label_2
_geom_bond_distance
_geom_bond_site_symmetry_2
_geom_bond_publ_flag
Ru1 Ru1 2.2698(12) 5_666 ?
Ru1 O1 2.073(4) 6_565 ?
Ru1 O1 2.073(4) . ?
Ru1 O2 2.060(4) 2_656 ?
Ru1 O2 2.060(4) 5_666 ?
Ru1 O4 2.312(6) . ?
Cl1 C5 1.743(6) . ?
O1 C1 1.273(7) . ?
O2 C1 1.279(7) . ?
O4 C8 1.450(14) . ?
O4 C11 1.422(14) . ?
C1 C2 1.472(8) . ?
C2 C3 1.404(9) . ?
C2 C7 1.394(9) . ?
C3 H3 0.9500 . ?
C3 C4 1.376(8) . ?
C3 O3A 1.329(10) . ?
C4 H4 0.9500 . ?
C4 C5 1.394(10) . ?
C5 C6 1.381(10) . ?
C6 H6 0.9500 . ?
C6 C7 1.392(8) . ?
C7 H7 0.9500 . ?
C7 O3B 1.338(12) . ?
C9 H9A 0.9899 6_565 ?
C9 H9A 0.9900 . ?
C9 H9B 0.9900 . ?
C9 H9B 0.9900 6_565 ?
C9 C8 1.540(17) . ?
C9 C10 1.454(17) . ?
O3A H3A 0.8400 . ?
O3B H3B 0.8400 . ?
C8 H8A 0.9900 . ?
C8 H8B 0.9900 . ?
C10 H10A 0.9900 . ?
C10 H10B 0.9900 . ?
C10 C11 1.50(2) . ?
C11 H11A 0.9900 . ?
C11 H11B 0.9900 . ?

loop_
_geom_torsion_atom_site_label_1
_geom_torsion_atom_site_label_2
_geom_torsion_atom_site_label_3
_geom_torsion_atom_site_label_4
_geom_torsion
_geom_torsion_site_symmetry_1
_geom_torsion_site_symmetry_2
_geom_torsion_site_symmetry_3
_geom_torsion_site_symmetry_4
_geom_torsion_publ_flag
Ru1 O1 C1 O2 0.4(7) . . . . ?
Ru1 O1 C1 C2 179.5(3) . . . . ?
Ru1 O2 C1 O1 -1.3(7) 5_666 . . . ?
Ru1 O2 C1 C2 179.6(3) 5_666 . . . ?
Ru1 O4 C8 C9 150.7(7) . . . . ?
Ru1 O4 C11 C10 -171.5(9) . . . . ?
Cl1 C5 C6 C7 179.2(5) . . . . ?
O1 C1 C2 C3 3.5(8) . . . . ?
O1 C1 C2 C7 -176.1(5) . . . . ?
O2 C1 C2 C3 -177.3(5) . . . . ?
O2 C1 C2 C7 3.1(8) . . . . ?
C1 C2 C3 C4 -179.1(5) . . . . ?
C1 C2 C3 O3A -0.3(10) . . . . ?
C1 C2 C7 C6 179.8(5) . . . . ?
C1 C2 C7 O3B -1.2(12) . . . . ?
C2 C3 C4 C5 -0.7(9) . . . . ?
C3 C2 C7 C6 0.2(10) . . . . ?
C3 C2 C7 O3B 179.2(7) . . . . ?
C3 C4 C5 Cl1 -178.6(5) . . . . ?
C3 C4 C5 C6 0.2(10) . . . . ?
C4 C5 C6 C7 0.4(10) . . . . ?
C5 C6 C7 C2 -0.7(10) . . . . ?
C5 C6 C7 O3B -179.8(8) . . . . ?
C7 C2 C3 C4 0.5(9) . . . . ?
C7 C2 C3 O3A 179.3(6) . . . . ?
C9 C10 C11 O4 35.1(16) . . . . ?
O3A C3 C4 C5 -179.6(7) . . . . ?
C8 O4 C11 C10 -23.9(18) . . . . ?
C8 C9 C10 C11 -33.1(15) . . . . ?
C10 C9 C8 O4 19.8(14) . . . . ?
C11 O4 C8 C9 3.0(16) . . . . ?

loop_
_smtbx_masks_void_nr
_smtbx_masks_void_average_x
_smtbx_masks_void_average_y
_smtbx_masks_void_average_z
_smtbx_masks_void_volume
_smtbx_masks_void_count_electrons
_smtbx_masks_void_content
1 0.000 0.500 -0.846 313.4 100.0 '1.4 [C4H8O]'
2 0.500 0.000 -0.532 313.4 100.0 '1.4 [C4H8O]'
